data_4311925
loop_
_publ_author_name
'Jean-Philippe Taquet'
'Olivier Siri'
'Pierre Braunstein'
'Richard Welter'

_publ_contact_author_address
;
Institut Le Bel, rue Blaise Pascal, 67000 STRASBOURG, FRANCE
;
_publ_contact_author_email braunst@chimie.u-strasbg.fr
_publ_contact_author_fax 0390241322
_publ_contact_author_name
;
Pierre BRAUNSTEIN
;
_publ_contact_author_phone 0390241308
_publ_section_title
;
 Stepwise Synthesis, Structures, and Reactivity of Mono-, Di-, and
 Trimetallic Metal Complexes with a 6\p + 6\p Quinonoid Zwitterion
;
_journal_name_full 'Inorganic Chemistry'
_journal_page_first 6944
_journal_page_last 6953
_journal_paper_doi 10.1021/ic049263a
_journal_volume 43
_journal_year 2004
_chemical_formula_moiety 'C34 H40 Cl N2 O2 P Pd'
_chemical_formula_sum 'C34 H40 Cl N2 O2 P Pd'
_chemical_formula_weight 681.50
_chemical_name_systematic
; 
 ? 
;
_space_group_IT_number 19
_symmetry_cell_setting orthorhombic
_symmetry_space_group_name_Hall 'P 2ac 2ab'
_symmetry_space_group_name_H-M 'P 21 21 21'
_atom_sites_solution_hydrogens geom
_atom_sites_solution_primary direct
_atom_sites_solution_secondary difmap
_audit_creation_date 10-11-03
_audit_creation_method SHELXL-97
_cell_angle_alpha 90.00
_cell_angle_beta 90.00
_cell_angle_gamma 90.00
_cell_formula_units_Z 4
_cell_length_a 12.8590(10)
_cell_length_b 10.5290(10)
_cell_length_c 24.102(2)
_cell_measurement_reflns_used 87214
_cell_measurement_temperature 173(2)
_cell_measurement_theta_max 27.103
_cell_measurement_theta_min 0.998
_cell_volume 3263.2(5)
_computing_cell_refinement 'Denzo (Nonius B.V., 1998)'
_computing_data_collection 'Collect (Nonius B.V., 1998)'
_computing_data_reduction 'Denzo (Nonius B.V., 1998)'
_computing_molecular_graphics 'PLATON 98 (Spek, 1998)'
_computing_publication_material 'SHELXL-97 (Sheldrick, 1997)'
_computing_structure_refinement 'SHELXL-97 (Sheldrick, 1997)'
_computing_structure_solution 'SHELXS-97 (Sheldrick, 1997)'
_diffrn_ambient_temperature 173(2)
_diffrn_measured_fraction_theta_full 0.995
_diffrn_measured_fraction_theta_max 0.995
_diffrn_measurement_device_type KappaCCD
_diffrn_measurement_method '\p scans'
_diffrn_radiation_monochromator graphite
_diffrn_radiation_source 'fine-focus sealed tube'
_diffrn_radiation_type MoK\a
_diffrn_radiation_wavelength 0.71069
_diffrn_reflns_av_R_equivalents 0.0746
_diffrn_reflns_av_sigmaI/netI 0.1001
_diffrn_reflns_limit_h_max 16
_diffrn_reflns_limit_h_min -15
_diffrn_reflns_limit_k_max 12
_diffrn_reflns_limit_k_min -13
_diffrn_reflns_limit_l_max 30
_diffrn_reflns_limit_l_min -22
_diffrn_reflns_number 23770
_diffrn_reflns_theta_full 27.04
_diffrn_reflns_theta_max 27.04
_diffrn_reflns_theta_min 1.69
_exptl_absorpt_coefficient_mu 0.732
_exptl_absorpt_correction_type none
_exptl_crystal_colour Red
_exptl_crystal_density_diffrn 1.387
_exptl_crystal_density_method 'not measured'
_exptl_crystal_description prism
_exptl_crystal_F_000 1408
_exptl_crystal_size_max 0.13
_exptl_crystal_size_mid 0.10
_exptl_crystal_size_min 0.08
_refine_diff_density_max 0.527
_refine_diff_density_min -0.838
_refine_diff_density_rms 0.212
_refine_ls_abs_structure_details 'Flack H D (1983), Acta Cryst. A39, 876-881'
_refine_ls_abs_structure_Flack 0.07(3)
_refine_ls_extinction_method none
_refine_ls_goodness_of_fit_ref 1.047
_refine_ls_hydrogen_treatment mixed
_refine_ls_matrix_type full
_refine_ls_number_parameters 370
_refine_ls_number_reflns 7078
_refine_ls_number_restraints 0
_refine_ls_restrained_S_all 1.047
_refine_ls_R_factor_all 0.0775
_refine_ls_R_factor_gt 0.0476
_refine_ls_shift/su_max 0.001
_refine_ls_shift/su_mean 0.000
_refine_ls_structure_factor_coef Fsqd
_refine_ls_weighting_details 'calc w=1/[\s^2^(Fo^2^)+(0.0498P)^2^+0.0000P] where P=(Fo^2^+2Fc^2^)/3'
_refine_ls_weighting_scheme calc
_refine_ls_wR_factor_gt 0.0872
_refine_ls_wR_factor_ref 0.1136
_reflns_number_gt 5419
_reflns_number_total 7078
_reflns_threshold_expression >2sigma(I)
_cod_data_source_file ic049263asi20040807_120701.cif
_cod_data_source_block C13
_cod_database_code 4311925

loop_
_symmetry_equiv_pos_as_xyz
'x, y, z'
'-x+1/2, -y, z+1/2'
'x+1/2, -y+1/2, -z'
'-x, y+1/2, -z+1/2'

loop_
_atom_site_label
_atom_site_type_symbol
_atom_site_fract_x
_atom_site_fract_y
_atom_site_fract_z
_atom_site_U_iso_or_equiv
_atom_site_adp_type
_atom_site_occupancy
_atom_site_symmetry_multiplicity
_atom_site_calc_flag
_atom_site_refinement_flags
_atom_site_disorder_assembly
_atom_site_disorder_group
Pd Pd 0.21503(3) 0.18366(3) 0.218811(16) 0.02566(11) Uani 1 1 d . . .
P P 0.31543(9) 0.25962(12) 0.15013(6) 0.0269(3) Uani 1 1 d . . .
Cl Cl 0.21284(11) -0.00428(12) 0.17148(5) 0.0356(3) Uani 1 1 d . . .
O1 O 0.2163(3) 0.3451(3) 0.26352(13) 0.0316(8) Uani 1 1 d . . .
C2 C 0.1489(3) 0.3460(4) 0.3046(2) 0.0267(12) Uani 1 1 d . . .
N2 N -0.0687(3) 0.3421(4) 0.43179(17) 0.0295(10) Uani 1 1 d . . .
H2 H -0.0719 0.4134 0.4491 0.035 Uiso 1 1 calc . . .
N1 N 0.1165(3) 0.1306(4) 0.28321(19) 0.0257(9) Uani 1 1 d . . .
O2 O 0.0469(3) 0.5423(4) 0.41247(16) 0.0350(9) Uani 1 1 d . . .
C18 C 0.4490(4) 0.0890(5) 0.0965(2) 0.0331(13) Uani 1 1 d . . .
H18 H 0.4067 0.0985 0.0655 0.040 Uiso 1 1 calc . . .
C3 C 0.0897(3) 0.2252(5) 0.3157(2) 0.0263(12) Uani 1 1 d . . .
C29 C 0.2549(3) 0.2645(5) 0.0820(2) 0.0279(12) Uani 1 1 d . . .
C5 C -0.0016(3) 0.3321(5) 0.3900(2) 0.0250(11) Uani 1 1 d . . .
C33 C 0.2673(4) 0.3167(5) -0.0156(2) 0.0377(13) Uani 1 1 d . . .
H33 H 0.3047 0.3498 -0.0453 0.045 Uiso 1 1 calc . . .
C17 C 0.4314(3) 0.1619(5) 0.1433(2) 0.0296(12) Uani 1 1 d . . .
C30 C 0.1564(4) 0.2166(5) 0.0728(2) 0.0311(13) Uani 1 1 d . . .
H30 H 0.1185 0.1835 0.1023 0.037 Uiso 1 1 calc . . .
C1 C 0.1347(4) 0.4516(5) 0.3364(2) 0.0305(13) Uani 1 1 d . . .
H2A H 0.1731 0.5245 0.3290 0.037 Uiso 1 1 calc . . .
C6 C 0.0622(4) 0.4513(5) 0.3804(2) 0.0278(12) Uani 1 1 d . . .
C4 C 0.0123(3) 0.2269(5) 0.3583(2) 0.0281(12) Uani 1 1 d . . .
H5 H -0.0287 0.1555 0.3644 0.034 Uiso 1 1 calc . . .
C8 C -0.2123(4) 0.2827(5) 0.4949(2) 0.0351(12) Uani 1 1 d . . .
C24 C 0.2803(4) 0.5142(5) 0.1689(2) 0.0363(12) Uani 1 1 d . . .
H24 H 0.2112 0.4891 0.1720 0.044 Uiso 1 1 calc . . .
C12 C 0.0643(3) 0.0071(4) 0.2868(2) 0.0275(11) Uani 1 1 d . . .
H12A H 0.0615 -0.0293 0.2498 0.033 Uiso 1 1 calc . . .
H12B H -0.0068 0.0211 0.2988 0.033 Uiso 1 1 calc . . .
C13 C 0.1146(4) -0.0908(5) 0.3260(2) 0.0322(13) Uani 1 1 d . . .
C23 C 0.3570(4) 0.4224(5) 0.1597(2) 0.0308(12) Uani 1 1 d . . .
C19 C 0.5295(4) 0.0019(6) 0.0959(3) 0.0429(15) Uani 1 1 d . . .
H19 H 0.5415 -0.0461 0.0642 0.052 Uiso 1 1 calc . . .
C28 C 0.4595(4) 0.4646(6) 0.1570(3) 0.0428(15) Uani 1 1 d . . .
H28 H 0.5127 0.4059 0.1520 0.051 Uiso 1 1 calc . . .
C34 C 0.3088(3) 0.3173(5) 0.0376(2) 0.0334(12) Uani 1 1 d . . .
H34 H 0.3737 0.3537 0.0437 0.040 Uiso 1 1 calc . . .
C32 C 0.1691(4) 0.2658(5) -0.0236(2) 0.0381(14) Uani 1 1 d . . .
H32 H 0.1406 0.2644 -0.0590 0.046 Uiso 1 1 calc . . .
C16 C 0.0957(5) -0.0606(6) 0.3873(3) 0.0512(17) Uani 1 1 d . . .
H16A H 0.0223 -0.0537 0.3940 0.077 Uiso 1 1 calc . . .
H16B H 0.1289 0.0182 0.3966 0.077 Uiso 1 1 calc . . .
H16C H 0.1239 -0.1274 0.4099 0.077 Uiso 1 1 calc . . .
C21 C 0.5756(5) 0.0601(7) 0.1878(3) 0.0527(17) Uani 1 1 d . . .
H21 H 0.6195 0.0525 0.2183 0.063 Uiso 1 1 calc . . .
C11 C -0.2854(4) 0.3863(6) 0.4724(2) 0.0447(14) Uani 1 1 d . . .
H11A H -0.3196 0.3558 0.4396 0.067 Uiso 1 1 calc . . .
H11B H -0.2457 0.4608 0.4635 0.067 Uiso 1 1 calc . . .
H11C H -0.3364 0.4070 0.5000 0.067 Uiso 1 1 calc . . .
C20 C 0.5919(4) -0.0144(6) 0.1415(3) 0.0440(16) Uani 1 1 d . . .
H20 H 0.6445 -0.0749 0.1412 0.053 Uiso 1 1 calc . . .
C22 C 0.4950(4) 0.1452(6) 0.1890(2) 0.0474(16) Uani 1 1 d . . .
H22 H 0.4828 0.1924 0.2210 0.057 Uiso 1 1 calc . . .
C26 C 0.4066(5) 0.6797(6) 0.1696(2) 0.0459(15) Uani 1 1 d . . .
H26 H 0.4233 0.7653 0.1725 0.055 Uiso 1 1 calc . . .
C10 C -0.1549(5) 0.3314(6) 0.5464(2) 0.0474(15) Uani 1 1 d . . .
H10A H -0.1093 0.2663 0.5600 0.071 Uiso 1 1 calc . . .
H10B H -0.2045 0.3532 0.5746 0.071 Uiso 1 1 calc . . .
H10C H -0.1149 0.4052 0.5368 0.071 Uiso 1 1 calc . . .
C31 C 0.1135(4) 0.2173(6) 0.0201(3) 0.0410(15) Uani 1 1 d . . .
H31 H 0.0471 0.1850 0.0143 0.049 Uiso 1 1 calc . . .
C7 C -0.1371(4) 0.2403(5) 0.4501(2) 0.0339(13) Uani 1 1 d . . .
H7A H -0.0953 0.1708 0.4642 0.041 Uiso 1 1 calc . . .
H7B H -0.1764 0.2090 0.4186 0.041 Uiso 1 1 calc . . .
C27 C 0.4839(5) 0.5919(6) 0.1617(3) 0.0511(17) Uani 1 1 d . . .
H27 H 0.5528 0.6181 0.1594 0.061 Uiso 1 1 calc . . .
C25 C 0.3053(5) 0.6421(5) 0.1733(2) 0.0438(15) Uani 1 1 d . . .
H25 H 0.2531 0.7019 0.1787 0.053 Uiso 1 1 calc . . .
C15 C 0.0632(5) -0.2179(5) 0.3124(3) 0.0508(17) Uani 1 1 d . . .
H15A H 0.0749 -0.2382 0.2741 0.076 Uiso 1 1 calc . . .
H15B H -0.0102 -0.2121 0.3193 0.076 Uiso 1 1 calc . . .
H15C H 0.0925 -0.2832 0.3354 0.076 Uiso 1 1 calc . . .
C14 C 0.2319(4) -0.1017(6) 0.3157(3) 0.0517(17) Uani 1 1 d . . .
H14A H 0.2441 -0.1202 0.2772 0.078 Uiso 1 1 calc . . .
H14B H 0.2600 -0.1687 0.3381 0.078 Uiso 1 1 calc . . .
H14C H 0.2650 -0.0229 0.3252 0.078 Uiso 1 1 calc . . .
C9 C -0.2766(5) 0.1663(6) 0.5107(3) 0.0562(17) Uani 1 1 d . . .
H9A H -0.2314 0.1013 0.5249 0.084 Uiso 1 1 calc . . .
H9B H -0.3124 0.1350 0.4786 0.084 Uiso 1 1 calc . . .
H9C H -0.3264 0.1893 0.5387 0.084 Uiso 1 1 calc . . .

loop_
_atom_site_aniso_label
_atom_site_aniso_U_11
_atom_site_aniso_U_22
_atom_site_aniso_U_33
_atom_site_aniso_U_23
_atom_site_aniso_U_13
_atom_site_aniso_U_12
Pd 0.02469(17) 0.02370(19) 0.0286(2) -0.00118(18) 0.00424(17) -0.00140(17)
P 0.0222(6) 0.0269(7) 0.0317(8) -0.0014(6) 0.0038(5) -0.0001(5)
Cl 0.0442(7) 0.0274(6) 0.0353(8) -0.0036(6) 0.0060(7) -0.0025(7)
O1 0.0353(17) 0.0253(19) 0.034(2) -0.0074(15) 0.0118(17) -0.0090(17)
C2 0.021(2) 0.027(3) 0.032(3) 0.002(2) 0.000(2) 0.001(2)
N2 0.029(2) 0.028(3) 0.031(3) -0.005(2) 0.0075(18) -0.0019(18)
N1 0.0215(18) 0.024(2) 0.031(2) -0.003(2) 0.002(2) -0.0017(16)
O2 0.0322(19) 0.032(2) 0.041(2) -0.0066(19) 0.0069(17) -0.0019(17)
C18 0.026(3) 0.031(3) 0.042(4) -0.004(3) -0.001(2) 0.000(2)
C3 0.021(2) 0.030(3) 0.028(3) 0.000(2) 0.000(2) -0.003(2)
C29 0.031(3) 0.025(3) 0.028(3) -0.001(2) 0.007(2) 0.002(2)
C5 0.021(2) 0.027(3) 0.027(3) 0.002(2) -0.004(2) 0.004(2)
C33 0.047(3) 0.034(3) 0.032(3) 0.008(3) 0.011(2) 0.001(3)
C17 0.024(2) 0.028(3) 0.036(3) -0.001(3) 0.004(2) 0.001(2)
C30 0.024(3) 0.038(3) 0.032(3) 0.004(3) 0.001(2) 0.000(2)
C1 0.026(3) 0.023(3) 0.043(4) -0.003(3) 0.004(2) -0.003(2)
C6 0.021(2) 0.032(3) 0.031(3) -0.004(3) -0.005(2) 0.003(2)
C4 0.020(2) 0.027(3) 0.037(3) 0.000(2) 0.004(2) -0.001(2)
C8 0.037(3) 0.034(3) 0.033(3) 0.006(2) 0.012(3) 0.008(3)
C24 0.040(3) 0.033(3) 0.036(3) -0.001(2) -0.003(3) -0.005(3)
C12 0.027(2) 0.025(3) 0.031(3) -0.003(3) 0.001(2) -0.003(2)
C13 0.039(3) 0.026(3) 0.031(3) 0.003(2) 0.000(2) -0.001(2)
C23 0.029(3) 0.035(3) 0.028(3) 0.001(2) 0.002(2) 0.001(2)
C19 0.031(3) 0.047(4) 0.050(4) -0.015(3) 0.002(3) 0.006(3)
C28 0.036(3) 0.053(4) 0.040(4) -0.005(3) 0.008(3) -0.010(3)
C34 0.025(2) 0.039(3) 0.036(3) 0.000(3) 0.005(2) -0.004(2)
C32 0.047(3) 0.040(3) 0.027(3) 0.006(3) -0.002(3) -0.001(3)
C16 0.074(4) 0.044(4) 0.035(4) 0.007(3) -0.001(3) 0.011(3)
C21 0.042(3) 0.068(5) 0.048(4) -0.003(4) -0.010(3) 0.016(3)
C11 0.036(3) 0.059(4) 0.040(3) 0.012(3) 0.006(3) 0.013(3)
C20 0.027(3) 0.038(3) 0.067(5) -0.003(3) -0.005(3) 0.007(3)
C22 0.043(3) 0.062(4) 0.038(4) -0.012(3) -0.003(3) 0.017(3)
C26 0.068(4) 0.027(3) 0.042(4) 0.002(3) -0.005(3) -0.016(3)
C10 0.056(4) 0.048(4) 0.038(4) 0.001(3) 0.003(3) 0.015(3)
C31 0.029(3) 0.051(4) 0.044(4) 0.002(3) -0.007(3) 0.000(2)
C7 0.029(3) 0.035(3) 0.038(4) 0.003(3) 0.006(2) -0.003(2)
C27 0.047(3) 0.059(4) 0.047(4) -0.002(3) 0.007(3) -0.025(3)
C25 0.064(4) 0.031(3) 0.037(3) 0.001(3) -0.011(3) 0.001(3)
C15 0.064(4) 0.026(3) 0.063(5) 0.004(3) 0.002(3) -0.005(3)
C14 0.040(3) 0.047(4) 0.068(5) 0.011(3) -0.005(3) 0.013(3)
C9 0.056(3) 0.051(4) 0.062(4) 0.017(3) 0.024(3) -0.007(4)

loop_
_atom_type_symbol
_atom_type_description
_atom_type_scat_dispersion_real
_atom_type_scat_dispersion_imag
_atom_type_scat_source
C C 0.0033 0.0016 'International Tables Vol C Tables 4.2.6.8 and 6.1.1.4'
H H 0.0000 0.0000 'International Tables Vol C Tables 4.2.6.8 and 6.1.1.4'
N N 0.0061 0.0033 'International Tables Vol C Tables 4.2.6.8 and 6.1.1.4'
O O 0.0106 0.0060 'International Tables Vol C Tables 4.2.6.8 and 6.1.1.4'
P P 0.1023 0.0942 'International Tables Vol C Tables 4.2.6.8 and 6.1.1.4'
Cl Cl 0.1484 0.1585 'International Tables Vol C Tables 4.2.6.8 and 6.1.1.4'
Pd Pd -0.9988 1.0072 'International Tables Vol C Tables 4.2.6.8 and 6.1.1.4'

loop_
_geom_angle_atom_site_label_1
_geom_angle_atom_site_label_2
_geom_angle_atom_site_label_3
_geom_angle
_geom_angle_site_symmetry_1
_geom_angle_site_symmetry_3
_geom_angle_publ_flag
O1 Pd N1 80.37(14) . . ?
O1 Pd P 95.11(10) . . ?
N1 Pd P 174.60(11) . . ?
O1 Pd Cl 177.58(10) . . ?
N1 Pd Cl 97.60(11) . . ?
P Pd Cl 86.99(5) . . ?
C23 P C29 102.4(2) . . ?
C23 P C17 107.7(2) . . ?
C29 P C17 106.6(2) . . ?
C23 P Pd 114.37(18) . . ?
C29 P Pd 115.44(16) . . ?
C17 P Pd 109.69(17) . . ?
C2 O1 Pd 113.8(3) . . ?
O1 C2 C1 121.1(4) . . ?
O1 C2 C3 117.4(4) . . ?
C1 C2 C3 121.4(4) . . ?
C5 N2 C7 124.3(4) . . ?
C5 N2 H2 117.8 . . ?
C7 N2 H2 117.8 . . ?
C3 N1 C12 121.2(4) . . ?
C3 N1 Pd 113.6(3) . . ?
C12 N1 Pd 124.1(3) . . ?
C17 C18 C19 120.0(5) . . ?
C17 C18 H18 120.0 . . ?
C19 C18 H18 120.0 . . ?
N1 C3 C4 128.4(4) . . ?
N1 C3 C2 113.7(4) . . ?
C4 C3 C2 117.9(4) . . ?
C30 C29 C34 118.6(5) . . ?
C30 C29 P 121.9(4) . . ?
C34 C29 P 119.5(4) . . ?
N2 C5 C4 125.1(5) . . ?
N2 C5 C6 113.6(4) . . ?
C4 C5 C6 121.2(4) . . ?
C32 C33 C34 118.7(5) . . ?
C32 C33 H33 120.7 . . ?
C34 C33 H33 120.7 . . ?
C18 C17 C22 118.8(5) . . ?
C18 C17 P 121.5(4) . . ?
C22 C17 P 118.9(4) . . ?
C29 C30 C31 120.7(5) . . ?
C29 C30 H30 119.6 . . ?
C31 C30 H30 119.6 . . ?
C2 C1 C6 120.6(5) . . ?
C2 C1 H2A 119.7 . . ?
C6 C1 H2A 119.7 . . ?
O2 C6 C1 124.6(5) . . ?
O2 C6 C5 117.1(4) . . ?
C1 C6 C5 118.2(5) . . ?
C5 C4 C3 120.4(4) . . ?
C5 C4 H5 119.8 . . ?
C3 C4 H5 119.8 . . ?
C7 C8 C9 106.6(4) . . ?
C7 C8 C10 111.6(4) . . ?
C9 C8 C10 109.1(5) . . ?
C7 C8 C11 110.2(4) . . ?
C9 C8 C11 109.1(5) . . ?
C10 C8 C11 110.1(4) . . ?
C25 C24 C23 121.3(5) . . ?
C25 C24 H24 119.4 . . ?
C23 C24 H24 119.4 . . ?
N1 C12 C13 115.9(4) . . ?
N1 C12 H12A 108.3 . . ?
C13 C12 H12A 108.3 . . ?
N1 C12 H12B 108.3 . . ?
C13 C12 H12B 108.3 . . ?
H12A C12 H12B 107.4 . . ?
C15 C13 C16 108.6(5) . . ?
C15 C13 C14 109.0(5) . . ?
C16 C13 C14 109.2(5) . . ?
C15 C13 C12 105.8(4) . . ?
C16 C13 C12 112.7(4) . . ?
C14 C13 C12 111.3(4) . . ?
C28 C23 C24 117.0(5) . . ?
C28 C23 P 125.2(4) . . ?
C24 C23 P 117.8(4) . . ?
C20 C19 C18 120.8(5) . . ?
C20 C19 H19 119.6 . . ?
C18 C19 H19 119.6 . . ?
C27 C28 C23 121.4(5) . . ?
C27 C28 H28 119.3 . . ?
C23 C28 H28 119.3 . . ?
C29 C34 C33 121.1(4) . . ?
C29 C34 H34 119.4 . . ?
C33 C34 H34 119.4 . . ?
C31 C32 C33 120.9(5) . . ?
C31 C32 H32 119.6 . . ?
C33 C32 H32 119.6 . . ?
C13 C16 H16A 109.5 . . ?
C13 C16 H16B 109.5 . . ?
H16A C16 H16B 109.5 . . ?
C13 C16 H16C 109.5 . . ?
H16A C16 H16C 109.5 . . ?
H16B C16 H16C 109.5 . . ?
C22 C21 C20 120.2(6) . . ?
C22 C21 H21 119.9 . . ?
C20 C21 H21 119.9 . . ?
C8 C11 H11A 109.5 . . ?
C8 C11 H11B 109.5 . . ?
H11A C11 H11B 109.5 . . ?
C8 C11 H11C 109.5 . . ?
H11A C11 H11C 109.5 . . ?
H11B C11 H11C 109.5 . . ?
C19 C20 C21 119.2(5) . . ?
C19 C20 H20 120.4 . . ?
C21 C20 H20 120.4 . . ?
C21 C22 C17 120.9(6) . . ?
C21 C22 H22 119.6 . . ?
C17 C22 H22 119.6 . . ?
C25 C26 C27 120.4(5) . . ?
C25 C26 H26 119.8 . . ?
C27 C26 H26 119.8 . . ?
C8 C10 H10A 109.5 . . ?
C8 C10 H10B 109.5 . . ?
H10A C10 H10B 109.5 . . ?
C8 C10 H10C 109.5 . . ?
H10A C10 H10C 109.5 . . ?
H10B C10 H10C 109.5 . . ?
C32 C31 C30 119.9(5) . . ?
C32 C31 H31 120.1 . . ?
C30 C31 H31 120.1 . . ?
N2 C7 C8 112.6(4) . . ?
N2 C7 H7A 109.1 . . ?
C8 C7 H7A 109.1 . . ?
N2 C7 H7B 109.1 . . ?
C8 C7 H7B 109.1 . . ?
H7A C7 H7B 107.8 . . ?
C26 C27 C28 120.1(5) . . ?
C26 C27 H27 120.0 . . ?
C28 C27 H27 120.0 . . ?
C26 C25 C24 119.8(6) . . ?
C26 C25 H25 120.1 . . ?
C24 C25 H25 120.1 . . ?
C13 C15 H15A 109.5 . . ?
C13 C15 H15B 109.5 . . ?
H15A C15 H15B 109.5 . . ?
C13 C15 H15C 109.5 . . ?
H15A C15 H15C 109.5 . . ?
H15B C15 H15C 109.5 . . ?
C13 C14 H14A 109.5 . . ?
C13 C14 H14B 109.5 . . ?
H14A C14 H14B 109.5 . . ?
C13 C14 H14C 109.5 . . ?
H14A C14 H14C 109.5 . . ?
H14B C14 H14C 109.5 . . ?
C8 C9 H9A 109.5 . . ?
C8 C9 H9B 109.5 . . ?
H9A C9 H9B 109.5 . . ?
C8 C9 H9C 109.5 . . ?
H9A C9 H9C 109.5 . . ?
H9B C9 H9C 109.5 . . ?

loop_
_geom_bond_atom_site_label_1
_geom_bond_atom_site_label_2
_geom_bond_distance
_geom_bond_site_symmetry_2
_geom_bond_publ_flag
Pd O1 2.012(3) . ?
Pd N1 2.080(4) . ?
Pd P 2.2464(14) . ?
Pd Cl 2.2843(13) . ?
P C23 1.810(5) . ?
P C29 1.817(5) . ?
P C17 1.819(5) . ?
O1 C2 1.316(6) . ?
C2 C1 1.363(7) . ?
C2 C3 1.507(7) . ?
N2 C5 1.331(6) . ?
N2 C7 1.455(6) . ?
N2 H2 0.8600 . ?
N1 C3 1.313(6) . ?
N1 C12 1.465(6) . ?
O2 C6 1.247(6) . ?
C18 C17 1.382(7) . ?
C18 C19 1.383(7) . ?
C18 H18 0.9300 . ?
C3 C4 1.431(7) . ?
C29 C30 1.381(7) . ?
C29 C34 1.391(7) . ?
C5 C4 1.357(7) . ?
C5 C6 1.517(7) . ?
C33 C32 1.384(7) . ?
C33 C34 1.391(7) . ?
C33 H33 0.9300 . ?
C17 C22 1.384(8) . ?
C30 C31 1.385(8) . ?
C30 H30 0.9300 . ?
C1 C6 1.413(7) . ?
C1 H2A 0.9300 . ?
C4 H5 0.9300 . ?
C8 C7 1.517(7) . ?
C8 C9 1.527(7) . ?
C8 C10 1.532(8) . ?
C8 C11 1.539(7) . ?
C24 C25 1.388(7) . ?
C24 C23 1.399(7) . ?
C24 H24 0.9300 . ?
C12 C13 1.542(7) . ?
C12 H12A 0.9700 . ?
C12 H12B 0.9700 . ?
C13 C15 1.528(8) . ?
C13 C16 1.532(8) . ?
C13 C14 1.532(8) . ?
C23 C28 1.392(7) . ?
C19 C20 1.371(8) . ?
C19 H19 0.9300 . ?
C28 C27 1.381(8) . ?
C28 H28 0.9300 . ?
C34 H34 0.9300 . ?
C32 C31 1.371(8) . ?
C32 H32 0.9300 . ?
C16 H16A 0.9600 . ?
C16 H16B 0.9600 . ?
C16 H16C 0.9600 . ?
C21 C22 1.371(8) . ?
C21 C20 1.381(8) . ?
C21 H21 0.9300 . ?
C11 H11A 0.9600 . ?
C11 H11B 0.9600 . ?
C11 H11C 0.9600 . ?
C20 H20 0.9300 . ?
C22 H22 0.9300 . ?
C26 C25 1.364(8) . ?
C26 C27 1.371(9) . ?
C26 H26 0.9300 . ?
C10 H10A 0.9600 . ?
C10 H10B 0.9600 . ?
C10 H10C 0.9600 . ?
C31 H31 0.9300 . ?
C7 H7A 0.9700 . ?
C7 H7B 0.9700 . ?
C27 H27 0.9300 . ?
C25 H25 0.9300 . ?
C15 H15A 0.9600 . ?
C15 H15B 0.9600 . ?
C15 H15C 0.9600 . ?
C14 H14A 0.9600 . ?
C14 H14B 0.9600 . ?
C14 H14C 0.9600 . ?
C9 H9A 0.9600 . ?
C9 H9B 0.9600 . ?
C9 H9C 0.9600 . ?

loop_
_geom_torsion_atom_site_label_1
_geom_torsion_atom_site_label_2
_geom_torsion_atom_site_label_3
_geom_torsion_atom_site_label_4
_geom_torsion
_geom_torsion_site_symmetry_1
_geom_torsion_site_symmetry_2
_geom_torsion_site_symmetry_3
_geom_torsion_site_symmetry_4
_geom_torsion_publ_flag
O1 Pd P C23 0.3(2) . . . . ?
N1 Pd P C23 33.2(13) . . . . ?
Cl Pd P C23 -178.48(18) . . . . ?
O1 Pd P C29 -118.2(2) . . . . ?
N1 Pd P C29 -85.3(13) . . . . ?
Cl Pd P C29 63.03(18) . . . . ?
O1 Pd P C17 121.5(2) . . . . ?
N1 Pd P C17 154.4(12) . . . . ?
Cl Pd P C17 -57.32(19) . . . . ?
N1 Pd O1 C2 -8.1(3) . . . . ?
P Pd O1 C2 168.9(3) . . . . ?
Cl Pd O1 C2 -41(3) . . . . ?
Pd O1 C2 C1 -175.3(4) . . . . ?
Pd O1 C2 C3 5.9(5) . . . . ?
O1 Pd N1 C3 9.6(3) . . . . ?
P Pd N1 C3 -23.7(15) . . . . ?
Cl Pd N1 C3 -171.7(3) . . . . ?
O1 Pd N1 C12 177.9(4) . . . . ?
P Pd N1 C12 144.6(11) . . . . ?
Cl Pd N1 C12 -3.4(4) . . . . ?
C12 N1 C3 C4 1.3(8) . . . . ?
Pd N1 C3 C4 170.1(4) . . . . ?
C12 N1 C3 C2 -177.7(4) . . . . ?
Pd N1 C3 C2 -9.0(5) . . . . ?
O1 C2 C3 N1 2.3(6) . . . . ?
C1 C2 C3 N1 -176.5(5) . . . . ?
O1 C2 C3 C4 -176.9(4) . . . . ?
C1 C2 C3 C4 4.3(7) . . . . ?
C23 P C29 C30 -129.2(4) . . . . ?
C17 P C29 C30 117.8(4) . . . . ?
Pd P C29 C30 -4.2(5) . . . . ?
C23 P C29 C34 51.1(5) . . . . ?
C17 P C29 C34 -61.9(5) . . . . ?
Pd P C29 C34 176.1(4) . . . . ?
C7 N2 C5 C4 0.5(8) . . . . ?
C7 N2 C5 C6 -178.6(4) . . . . ?
C19 C18 C17 C22 -0.5(8) . . . . ?
C19 C18 C17 P -170.5(4) . . . . ?
C23 P C17 C18 -121.3(4) . . . . ?
C29 P C17 C18 -12.0(5) . . . . ?
Pd P C17 C18 113.6(4) . . . . ?
C23 P C17 C22 68.6(5) . . . . ?
C29 P C17 C22 177.9(4) . . . . ?
Pd P C17 C22 -56.4(5) . . . . ?
C34 C29 C30 C31 2.1(8) . . . . ?
P C29 C30 C31 -177.6(4) . . . . ?
O1 C2 C1 C6 -179.9(5) . . . . ?
C3 C2 C1 C6 -1.1(8) . . . . ?
C2 C1 C6 O2 177.6(5) . . . . ?
C2 C1 C6 C5 -1.9(7) . . . . ?
N2 C5 C6 O2 1.5(6) . . . . ?
C4 C5 C6 O2 -177.7(4) . . . . ?
N2 C5 C6 C1 -179.0(4) . . . . ?
C4 C5 C6 C1 1.9(7) . . . . ?
N2 C5 C4 C3 -177.6(4) . . . . ?
C6 C5 C4 C3 1.4(7) . . . . ?
N1 C3 C4 C5 176.6(5) . . . . ?
C2 C3 C4 C5 -4.4(7) . . . . ?
C3 N1 C12 C13 -91.9(5) . . . . ?
Pd N1 C12 C13 100.6(5) . . . . ?
N1 C12 C13 C15 -167.1(4) . . . . ?
N1 C12 C13 C16 74.3(6) . . . . ?
N1 C12 C13 C14 -48.8(6) . . . . ?
C25 C24 C23 C28 1.9(8) . . . . ?
C25 C24 C23 P -176.0(4) . . . . ?
C29 P C23 C28 -106.7(5) . . . . ?
C17 P C23 C28 5.4(6) . . . . ?
Pd P C23 C28 127.6(5) . . . . ?
C29 P C23 C24 71.1(5) . . . . ?
C17 P C23 C24 -176.8(4) . . . . ?
Pd P C23 C24 -54.6(5) . . . . ?
C17 C18 C19 C20 0.8(9) . . . . ?
C24 C23 C28 C27 -1.7(9) . . . . ?
P C23 C28 C27 176.1(5) . . . . ?
C30 C29 C34 C33 -3.2(8) . . . . ?
P C29 C34 C33 176.5(4) . . . . ?
C32 C33 C34 C29 2.0(8) . . . . ?
C34 C33 C32 C31 0.3(8) . . . . ?
C18 C19 C20 C21 -2.0(9) . . . . ?
C22 C21 C20 C19 3.0(10) . . . . ?
C20 C21 C22 C17 -2.7(10) . . . . ?
C18 C17 C22 C21 1.5(9) . . . . ?
P C17 C22 C21 171.8(5) . . . . ?
C33 C32 C31 C30 -1.3(9) . . . . ?
C29 C30 C31 C32 0.1(8) . . . . ?
C5 N2 C7 C8 -174.5(4) . . . . ?
C9 C8 C7 N2 -178.7(5) . . . . ?
C10 C8 C7 N2 -59.7(6) . . . . ?
C11 C8 C7 N2 63.0(6) . . . . ?
C25 C26 C27 C28 0.3(10) . . . . ?
C23 C28 C27 C26 0.6(10) . . . . ?
C27 C26 C25 C24 0.0(9) . . . . ?
C23 C24 C25 C26 -1.1(9) . . . . ?
